data_3000585
loop_
_publ_author_name
'Yuudai Iwai'
'Kimura Saaya'
'Manabu Nakaya'
'Takanori Nakane'
'Akihiro Kawamoto'
'Genji Kurisu'
'Yuta Tsuji'
'Kenji Hirai'
'Koji Kimoto'
'Ovidiu Cretu'
'Fumitaka Takeiri'
'Kunihisa Sugimoto'
'Benjamin Le Ouay'
'Masaaki Ohba'
'Ryo Ohtani'

_publ_section_title
;
 Three- and two-dimensional melting metal cyanidos coexisting in a single
 particle
;
_journal_name_full 'To be published'
_chemical_formula_sum 'C5 Cu3 K2 N5'
_space_group_name_Hall '-C 2yc'
_space_group_name_H-M_alt 'C 1 2/c 1'
_cell_angle_alpha 90.0
_cell_angle_beta 89.734(10)
_cell_angle_gamma 90.0
_cell_length_a 17.355(2)
_cell_length_b 7.9507(7)
_cell_length_c 7.6950(8)
_cell_measurement_temperature 79
_cell_volume 1061.78(19)
_diffrn_ambient_temperature 79
_diffrn_radiation_type electron
_diffrn_radiation_wavelength 0.02508
_refine_ls_goodness_of_fit_ref 1.277
_refine_ls_R_factor_all 0.1699
_refine_ls_wR_factor_gt 0.3834
_cod_database_code 3000585
_cod_hold_until_date 2025-07-16
_cod_depositor_requested_release_date 2025-07-16

loop_
_atom_site_label
_atom_site_fract_x
_atom_site_fract_y
_atom_site_fract_z
? ? ? ?
